data_4118859
loop_
_publ_author_name
'Momar Toure'
'Olivier Chuzel'
'Jean-Luc Parrain'

_publ_section_title
;
 Asymmetric Rhodium-Directed anti-Markovnikov Regioselective
 Boracyclopentannulation
;
_journal_name_full 'Journal of the American Chemical Society'
_journal_page_first 17892
_journal_page_last 17895
_journal_paper_doi 10.1021/ja309018f
_journal_volume 134
_journal_year 2012
_chemical_compound_source 'synthesis as described'
_chemical_formula_moiety 'C16 H23 B1 N2'
_chemical_formula_sum 'C16 H23 B N2'
_chemical_formula_weight 254.17
_chemical_name_systematic
;
 ?
;
_space_group_IT_number 61
_symmetry_cell_setting orthorhombic
_symmetry_Int_Tables_number 61
_symmetry_space_group_name_Hall '-P 2ac 2ab'
_symmetry_space_group_name_H-M 'P b c a'
_atom_sites_solution_hydrogens geom
_atom_sites_solution_primary direct
_atom_sites_solution_secondary difmap
_audit_conform_dict_location ftp://ftp.iucr.org/pub/cif_core.dic
_audit_conform_dict_name cif_core.dic
_audit_conform_dict_version 2.4
_audit_creation_date 2012-02-24T10:11:48-00:00
_audit_creation_method 'WinGX routine CIF_UPDATE'
_cell_angle_alpha 90
_cell_angle_beta 90
_cell_angle_gamma 90
_cell_formula_units_Z 8
_cell_length_a 16.0455(3)
_cell_length_b 7.5096(1)
_cell_length_c 26.2686(7)
_cell_measurement_reflns_used 20786
_cell_measurement_temperature 293(2)
_cell_measurement_theta_max 27.48
_cell_measurement_theta_min 2.98
_cell_measurement_wavelength 0.71073
_cell_volume 3165.24(11)
_computing_molecular_graphics 'Ortep-3 for Windows (Farrugia, 1997)'
_computing_publication_material 'WinGX publication routines (Farrugia, 1999)'
_computing_structure_refinement 'SHELXL-97 (Sheldrick, 2008)'
_computing_structure_solution 'SIR92 (Giacovazzo et al, 1993)'
_diffrn_ambient_temperature 293(2)
_diffrn_measured_fraction_theta_full 0.967
_diffrn_measured_fraction_theta_max 0.967
_diffrn_measurement_device_type KappaCCD
_diffrn_measurement_method 'Omega + Phi scan'
_diffrn_radiation_monochromator graphite
_diffrn_radiation_probe x-ray
_diffrn_radiation_type MoK\a
_diffrn_radiation_wavelength 0.71073
_diffrn_reflns_av_R_equivalents 0.08
_diffrn_reflns_av_unetI/netI 0.0479
_diffrn_reflns_limit_h_max 20
_diffrn_reflns_limit_h_min 0
_diffrn_reflns_limit_k_max 9
_diffrn_reflns_limit_k_min 0
_diffrn_reflns_limit_l_max 0
_diffrn_reflns_limit_l_min -33
_diffrn_reflns_number 20786
_diffrn_reflns_theta_full 27.48
_diffrn_reflns_theta_max 27.48
_diffrn_reflns_theta_min 2.98
_diffrn_standards_number 0
_exptl_absorpt_coefficient_mu 0.062
_exptl_absorpt_correction_type none
_exptl_crystal_colour colourless
_exptl_crystal_density_diffrn 1.067
_exptl_crystal_description prism
_exptl_crystal_F_000 1104
_exptl_crystal_size_max 0.3
_exptl_crystal_size_mid 0.16
_exptl_crystal_size_min 0.14
_refine_diff_density_max 0.547
_refine_diff_density_min -0.256
_refine_diff_density_rms 0.048
_refine_ls_extinction_method none
_refine_ls_goodness_of_fit_ref 1.043
_refine_ls_hydrogen_treatment constr
_refine_ls_matrix_type full
_refine_ls_number_parameters 172
_refine_ls_number_reflns 3502
_refine_ls_number_restraints 0
_refine_ls_restrained_S_all 1.043
_refine_ls_R_factor_all 0.1498
_refine_ls_R_factor_gt 0.0855
_refine_ls_shift/su_max 0
_refine_ls_shift/su_mean 0
_refine_ls_structure_factor_coef Fsqd
_refine_ls_weighting_details 'calc w=1/[\s^2^(Fo^2^)+(0.1323P)^2^+1.3387P] where P=(Fo^2^+2Fc^2^)/3'
_refine_ls_weighting_scheme calc
_refine_ls_wR_factor_gt 0.2264
_refine_ls_wR_factor_ref 0.2769
_reflns_number_gt 1961
_reflns_number_total 3502
_reflns_threshold_expression >2\s(I)
_cod_data_source_file ja309018f_si_002.cif
_cod_data_source_block mom470
_cod_original_formula_sum 'C16 H23 B1 N2'
_cod_database_code 4118859

loop_
_symmetry_equiv_pos_as_xyz
'x, y, z'
'-x+1/2, -y, z+1/2'
'x+1/2, -y+1/2, -z'
'-x, y+1/2, -z+1/2'
'-x, -y, -z'
'x-1/2, y, -z-1/2'
'-x-1/2, y-1/2, z'
'x, -y-1/2, z-1/2'

loop_
_atom_site_label
_atom_site_type_symbol
_atom_site_fract_x
_atom_site_fract_y
_atom_site_fract_z
_atom_site_U_iso_or_equiv
_atom_site_adp_type
_atom_site_occupancy
_atom_site_symmetry_multiplicity
_atom_site_calc_flag
_atom_site_refinement_flags
C1 C 0.51658(18) 0.2631(3) 0.64074(10) 0.0572(7) Uani 1 1 d .
C2 C 0.4737(2) -0.0030(4) 0.66945(13) 0.0797(10) Uani 1 1 d .
H2 H 0.4479 -0.0885 0.6896 0.096 Uiso 1 1 calc R
C3 C 0.5181(2) -0.0325(4) 0.62735(12) 0.0717(9) Uani 1 1 d .
H3 H 0.5294 -0.1425 0.6127 0.086 Uiso 1 1 calc R
C4 C 0.59146(17) 0.1545(3) 0.56379(10) 0.0567(7) Uani 1 1 d .
C5 C 0.67453(19) 0.1018(4) 0.56392(13) 0.0709(8) Uani 1 1 d .
C6 C 0.7185(2) 0.1180(4) 0.51852(15) 0.0835(10) Uani 1 1 d .
H6 H 0.7739 0.0814 0.5176 0.1 Uiso 1 1 calc R
C7 C 0.6838(2) 0.1853(4) 0.47543(14) 0.0803(10) Uani 1 1 d .
C8 C 0.6011(2) 0.2361(4) 0.47695(11) 0.0704(8) Uani 1 1 d .
H8 H 0.577 0.2829 0.4477 0.085 Uiso 1 1 calc R
C9 C 0.55264(18) 0.2200(3) 0.52035(10) 0.0573(7) Uani 1 1 d .
C10 C 0.7165(2) 0.0269(6) 0.61125(15) 0.1025(13) Uani 1 1 d .
H10A H 0.708 0.1068 0.6393 0.154 Uiso 1 1 calc R
H10B H 0.7751 0.0138 0.6051 0.154 Uiso 1 1 calc R
H10C H 0.6928 -0.0871 0.6192 0.154 Uiso 1 1 calc R
C11 C 0.7322(3) 0.2032(6) 0.42586(16) 0.1231(16) Uani 1 1 d .
H11A H 0.7135 0.3072 0.4079 0.185 Uiso 1 1 calc R
H11B H 0.723 0.0996 0.4052 0.185 Uiso 1 1 calc R
H11C H 0.7906 0.2143 0.4332 0.185 Uiso 1 1 calc R
C12 C 0.46184(19) 0.2670(4) 0.51984(12) 0.0708(8) Uani 1 1 d .
H12A H 0.4295 0.164 0.5286 0.106 Uiso 1 1 calc R
H12B H 0.4464 0.3073 0.4865 0.106 Uiso 1 1 calc R
H12C H 0.4515 0.36 0.5441 0.106 Uiso 1 1 calc R
C13 C 0.4291(3) 0.2669(5) 0.71896(12) 0.0870(10) Uani 1 1 d .
H13A H 0.4491 0.3883 0.7217 0.104 Uiso 1 1 calc R
H13B H 0.4421 0.2065 0.7506 0.104 Uiso 1 1 calc R
C14 C 0.3385(3) 0.2700(6) 0.71238(18) 0.1082(13) Uani 1 1 d .
H14 H 0.3163 0.3045 0.6812 0.13 Uiso 1 1 calc R
C15 C 0.2850(3) 0.2224(5) 0.7517(2) 0.1114(14) Uani 1 1 d .
H15 H 0.3084 0.1824 0.7819 0.134 Uiso 1 1 calc R
C16 C 0.1971(4) 0.2311(7) 0.7485(3) 0.153(2) Uani 1 1 d .
H16A H 0.1767 0.3184 0.7721 0.23 Uiso 1 1 calc R
H16B H 0.1738 0.1169 0.7567 0.23 Uiso 1 1 calc R
H16C H 0.181 0.2641 0.7146 0.23 Uiso 1 1 calc R
N1 N 0.54373(14) 0.1316(3) 0.60980(8) 0.0579(6) Uani 1 1 d .
N2 N 0.47349(16) 0.1782(3) 0.67741(8) 0.0675(7) Uani 1 1 d .
B1 B 0.5325(2) 0.4721(4) 0.63717(14) 0.0680(9) Uani 1 1 d .
H1A H 0.48 0.5335 0.6367 0.102 Uiso 1 1 calc R
H1B H 0.5627 0.4984 0.6065 0.102 Uiso 1 1 calc R
H1C H 0.5644 0.5103 0.6661 0.102 Uiso 1 1 calc R

loop_
_atom_site_aniso_label
_atom_site_aniso_U_11
_atom_site_aniso_U_22
_atom_site_aniso_U_33
_atom_site_aniso_U_23
_atom_site_aniso_U_13
_atom_site_aniso_U_12
C1 0.0669(17) 0.0496(15) 0.0552(14) 0.0017(12) -0.0097(12) 0.0012(12)
C2 0.104(3) 0.0563(19) 0.078(2) 0.0131(15) -0.0056(19) -0.0154(16)
C3 0.097(2) 0.0427(15) 0.076(2) 0.0036(13) -0.0044(17) -0.0042(14)
C4 0.0613(16) 0.0409(13) 0.0678(17) -0.0069(11) -0.0050(13) 0.0013(11)
C5 0.0638(18) 0.0596(17) 0.089(2) -0.0117(15) -0.0103(16) 0.0066(13)
C6 0.0641(19) 0.075(2) 0.112(3) -0.0146(19) 0.0096(19) 0.0029(16)
C7 0.084(2) 0.0625(18) 0.094(2) -0.0153(17) 0.022(2) -0.0092(16)
C8 0.093(2) 0.0531(16) 0.0652(18) -0.0056(13) -0.0004(16) -0.0077(15)
C9 0.0661(17) 0.0410(13) 0.0647(16) -0.0052(11) -0.0051(14) -0.0009(11)
C10 0.085(3) 0.108(3) 0.114(3) 0.006(2) -0.030(2) 0.020(2)
C11 0.143(4) 0.100(3) 0.126(3) -0.012(2) 0.064(3) -0.018(3)
C12 0.073(2) 0.0612(17) 0.0783(19) -0.0005(14) -0.0150(15) 0.0060(14)
C13 0.112(3) 0.086(2) 0.0631(19) 0.0026(16) 0.0119(19) -0.006(2)
C14 0.122(4) 0.096(3) 0.107(3) -0.001(2) 0.013(3) 0.020(2)
C15 0.118(4) 0.073(3) 0.142(4) -0.010(2) -0.012(3) 0.011(2)
C16 0.135(5) 0.122(4) 0.203(5) -0.024(4) 0.023(4) 0.035(3)
N1 0.0717(15) 0.0413(12) 0.0606(13) -0.0008(10) -0.0042(11) 0.0001(10)
N2 0.0859(17) 0.0584(15) 0.0582(13) 0.0041(11) -0.0006(12) -0.0042(12)
B1 0.081(2) 0.0491(18) 0.074(2) -0.0067(15) -0.0014(18) 0.0002(15)

loop_
_atom_type_symbol
_atom_type_description
_atom_type_scat_dispersion_real
_atom_type_scat_dispersion_imag
_atom_type_scat_source
C C 0.0033 0.0016 'International Tables Vol C Tables 4.2.6.8 and 6.1.1.4'
H H 0 0 'International Tables Vol C Tables 4.2.6.8 and 6.1.1.4'
C C 0.0033 0.0016 'International Tables Vol C Tables 4.2.6.8 and 6.1.1.4'
N N 0.0061 0.0033 'International Tables Vol C Tables 4.2.6.8 and 6.1.1.4'
B B 0.0013 0.0007 'International Tables Vol C Tables 4.2.6.8 and 6.1.1.4'

loop_
_geom_angle_atom_site_label_1
_geom_angle_atom_site_label_2
_geom_angle_atom_site_label_3
_geom_angle
N2 C1 N1 104.5(2)
N2 C1 B1 126.2(3)
N1 C1 B1 129.3(3)
C3 C2 N2 107.0(3)
C3 C2 H2 126.5
N2 C2 H2 126.5
C2 C3 N1 106.7(3)
C2 C3 H3 126.6
N1 C3 H3 126.6
C9 C4 C5 122.2(3)
C9 C4 N1 119.5(2)
C5 C4 N1 118.3(2)
C4 C5 C6 117.3(3)
C4 C5 C10 122.1(3)
C6 C5 C10 120.6(3)
C7 C6 C5 122.6(3)
C7 C6 H6 118.7
C5 C6 H6 118.7
C6 C7 C8 118.2(3)
C6 C7 C11 122.4(4)
C8 C7 C11 119.4(4)
C7 C8 C9 122.6(3)
C7 C8 H8 118.7
C9 C8 H8 118.7
C8 C9 C4 117.1(3)
C8 C9 C12 121.2(3)
C4 C9 C12 121.8(3)
C5 C10 H10A 109.5
C5 C10 H10B 109.5
H10A C10 H10B 109.5
C5 C10 H10C 109.5
H10A C10 H10C 109.5
H10B C10 H10C 109.5
C7 C11 H11A 109.5
C7 C11 H11B 109.5
H11A C11 H11B 109.5
C7 C11 H11C 109.5
H11A C11 H11C 109.5
H11B C11 H11C 109.5
C9 C12 H12A 109.5
C9 C12 H12B 109.5
H12A C12 H12B 109.5
C9 C12 H12C 109.5
H12A C12 H12C 109.5
H12B C12 H12C 109.5
N2 C13 C14 113.7(3)
N2 C13 H13A 108.8
C14 C13 H13A 108.8
N2 C13 H13B 108.8
C14 C13 H13B 108.8
H13A C13 H13B 107.7
C15 C14 C13 121.5(4)
C15 C14 H14 119.3
C13 C14 H14 119.3
C14 C15 C16 124.1(5)
C14 C15 H15 117.9
C16 C15 H15 117.9
C15 C16 H16A 109.5
C15 C16 H16B 109.5
H16A C16 H16B 109.5
C15 C16 H16C 109.5
H16A C16 H16C 109.5
H16B C16 H16C 109.5
C1 N1 C3 110.8(2)
C1 N1 C4 126.1(2)
C3 N1 C4 123.1(2)
C1 N2 C2 111.0(3)
C1 N2 C13 124.6(3)
C2 N2 C13 124.3(3)
C1 B1 H1A 109.5
C1 B1 H1B 109.5
H1A B1 H1B 109.5
C1 B1 H1C 109.5
H1A B1 H1C 109.5
H1B B1 H1C 109.5

loop_
_geom_bond_atom_site_label_1
_geom_bond_atom_site_label_2
_geom_bond_distance
C1 N2 1.346(4)
C1 N1 1.351(3)
C1 B1 1.593(4)
C2 C3 1.334(4)
C2 N2 1.377(4)
C2 H2 0.93
C3 N1 1.379(3)
C3 H3 0.93
C4 C9 1.390(4)
C4 C5 1.390(4)
C4 N1 1.441(3)
C5 C6 1.391(5)
C5 C10 1.521(4)
C6 C7 1.359(5)
C6 H6 0.93
C7 C8 1.381(5)
C7 C11 1.522(5)
C8 C9 1.385(4)
C8 H8 0.93
C9 C12 1.499(4)
C10 H10A 0.96
C10 H10B 0.96
C10 H10C 0.96
C11 H11A 0.96
C11 H11B 0.96
C11 H11C 0.96
C12 H12A 0.96
C12 H12B 0.96
C12 H12C 0.96
C13 N2 1.463(4)
C13 C14 1.465(6)
C13 H13A 0.97
C13 H13B 0.97
C14 C15 1.389(6)
C14 H14 0.93
C15 C16 1.415(7)
C15 H15 0.93
C16 H16A 0.96
C16 H16B 0.96
C16 H16C 0.96
B1 H1A 0.96
B1 H1B 0.96
B1 H1C 0.96
